data_4111888
loop_
_publ_author_name
'Nanfeng Zheng'
'Xianhui Bu'
'Haiwei Lu'
'Qichun Zhang'
'Pingyun Feng'

_publ_section_title
;
 Crystalline Superlattices from Single-Sized Quantum Dots
;
_journal_name_full 'Journal of the American Chemical Society'
_journal_page_first 11963
_journal_page_last 11965
_journal_paper_doi 10.1021/ja053588o
_journal_volume 127
_journal_year 2005
_chemical_formula_sum 'C304 H296 Cd54 N4 O4 S80'
_chemical_formula_weight 12703.85
_chemical_name_common MOL-1CdS-TMA
_chemical_name_systematic
; 
 ? 
;
_space_group_IT_number 219
_symmetry_cell_setting cubic
_symmetry_space_group_name_Hall 'F -4a 2 3'
_symmetry_space_group_name_H-M 'F -4 3 c'
_atom_sites_solution_hydrogens geom
_atom_sites_solution_primary direct
_atom_sites_solution_secondary difmap
_audit_creation_method SHELXL-97
_cell_angle_alpha 90.00
_cell_angle_beta 90.00
_cell_angle_gamma 90.00
_cell_formula_units_Z 8
_cell_length_a 48.3440(7)
_cell_length_b 48.3440(7)
_cell_length_c 48.3440(7)
_cell_measurement_temperature 293(2)
_cell_volume 112987(3)
_computing_structure_refinement 'SHELXL-97 (Sheldrick, 1997)'
_computing_structure_solution 'SHELXS-97 (Sheldrick, 1990)'
_diffrn_ambient_temperature 293(2)
_diffrn_measured_fraction_theta_full 0.961
_diffrn_measured_fraction_theta_max 0.961
_diffrn_radiation_monochromator graphite
_diffrn_radiation_source 'fine-focus sealed tube'
_diffrn_radiation_type MoK\a
_diffrn_radiation_wavelength 0.71073
_diffrn_reflns_av_R_equivalents 0.0670
_diffrn_reflns_av_sigmaI/netI 0.0590
_diffrn_reflns_limit_h_max 51
_diffrn_reflns_limit_h_min -10
_diffrn_reflns_limit_k_max 46
_diffrn_reflns_limit_k_min -50
_diffrn_reflns_limit_l_max 39
_diffrn_reflns_limit_l_min -41
_diffrn_reflns_number 29285
_diffrn_reflns_theta_full 23.28
_diffrn_reflns_theta_max 23.28
_diffrn_reflns_theta_min 0.84
_exptl_absorpt_coefficient_mu 2.309
_exptl_crystal_density_diffrn 1.494
_exptl_crystal_F_000 48416
_refine_diff_density_max 1.058
_refine_diff_density_min -1.161
_refine_diff_density_rms 0.181
_refine_ls_abs_structure_details 'Flack H D (1983), Acta Cryst. A39, 876-881'
_refine_ls_abs_structure_Flack -0.17(14)
_refine_ls_extinction_method none
_refine_ls_goodness_of_fit_ref 1.048
_refine_ls_hydrogen_treatment mixed
_refine_ls_matrix_type full
_refine_ls_number_parameters 222
_refine_ls_number_reflns 5351
_refine_ls_number_restraints 72
_refine_ls_restrained_S_all 1.044
_refine_ls_R_factor_all 0.1561
_refine_ls_R_factor_gt 0.0739
_refine_ls_shift/su_max 0.105
_refine_ls_shift/su_mean 0.011
_refine_ls_structure_factor_coef Fsqd
_refine_ls_weighting_details 'calc w=1/[\s^2^(Fo^2^)+(0.1677P)^2^+2182.7930P] where P=(Fo^2^+2Fc^2^)/3'
_refine_ls_weighting_scheme calc
_refine_ls_wR_factor_gt 0.2362
_refine_ls_wR_factor_ref 0.2992
_reflns_number_gt 2849
_reflns_number_total 5351
_reflns_threshold_expression >2sigma(I)
_cod_data_source_file ja053588osi20050701_084617_1.cif
_cod_data_source_block MOL-1CdS-TMA
_cod_database_code 4111888

loop_
_symmetry_equiv_pos_as_xyz
'x, y, z'
'-x, -y, z'
'-x, y, -z'
'x, -y, -z'
'z, x, y'
'z, -x, -y'
'-z, -x, y'
'-z, x, -y'
'y, z, x'
'-y, z, -x'
'y, -z, -x'
'-y, -z, x'
'y+1/2, x+1/2, z+1/2'
'-y+1/2, -x+1/2, z+1/2'
'y+1/2, -x+1/2, -z+1/2'
'-y+1/2, x+1/2, -z+1/2'
'x+1/2, z+1/2, y+1/2'
'-x+1/2, z+1/2, -y+1/2'
'-x+1/2, -z+1/2, y+1/2'
'x+1/2, -z+1/2, -y+1/2'
'z+1/2, y+1/2, x+1/2'
'z+1/2, -y+1/2, -x+1/2'
'-z+1/2, y+1/2, -x+1/2'
'-z+1/2, -y+1/2, x+1/2'
'x, y+1/2, z+1/2'
'-x, -y+1/2, z+1/2'
'-x, y+1/2, -z+1/2'
'x, -y+1/2, -z+1/2'
'z, x+1/2, y+1/2'
'z, -x+1/2, -y+1/2'
'-z, -x+1/2, y+1/2'
'-z, x+1/2, -y+1/2'
'y, z+1/2, x+1/2'
'-y, z+1/2, -x+1/2'
'y, -z+1/2, -x+1/2'
'-y, -z+1/2, x+1/2'
'y+1/2, x+1, z+1'
'-y+1/2, -x+1, z+1'
'y+1/2, -x+1, -z+1'
'-y+1/2, x+1, -z+1'
'x+1/2, z+1, y+1'
'-x+1/2, z+1, -y+1'
'-x+1/2, -z+1, y+1'
'x+1/2, -z+1, -y+1'
'z+1/2, y+1, x+1'
'z+1/2, -y+1, -x+1'
'-z+1/2, y+1, -x+1'
'-z+1/2, -y+1, x+1'
'x+1/2, y, z+1/2'
'-x+1/2, -y, z+1/2'
'-x+1/2, y, -z+1/2'
'x+1/2, -y, -z+1/2'
'z+1/2, x, y+1/2'
'z+1/2, -x, -y+1/2'
'-z+1/2, -x, y+1/2'
'-z+1/2, x, -y+1/2'
'y+1/2, z, x+1/2'
'-y+1/2, z, -x+1/2'
'y+1/2, -z, -x+1/2'
'-y+1/2, -z, x+1/2'
'y+1, x+1/2, z+1'
'-y+1, -x+1/2, z+1'
'y+1, -x+1/2, -z+1'
'-y+1, x+1/2, -z+1'
'x+1, z+1/2, y+1'
'-x+1, z+1/2, -y+1'
'-x+1, -z+1/2, y+1'
'x+1, -z+1/2, -y+1'
'z+1, y+1/2, x+1'
'z+1, -y+1/2, -x+1'
'-z+1, y+1/2, -x+1'
'-z+1, -y+1/2, x+1'
'x+1/2, y+1/2, z'
'-x+1/2, -y+1/2, z'
'-x+1/2, y+1/2, -z'
'x+1/2, -y+1/2, -z'
'z+1/2, x+1/2, y'
'z+1/2, -x+1/2, -y'
'-z+1/2, -x+1/2, y'
'-z+1/2, x+1/2, -y'
'y+1/2, z+1/2, x'
'-y+1/2, z+1/2, -x'
'y+1/2, -z+1/2, -x'
'-y+1/2, -z+1/2, x'
'y+1, x+1, z+1/2'
'-y+1, -x+1, z+1/2'
'y+1, -x+1, -z+1/2'
'-y+1, x+1, -z+1/2'
'x+1, z+1, y+1/2'
'-x+1, z+1, -y+1/2'
'-x+1, -z+1, y+1/2'
'x+1, -z+1, -y+1/2'
'z+1, y+1, x+1/2'
'z+1, -y+1, -x+1/2'
'-z+1, y+1, -x+1/2'
'-z+1, -y+1, x+1/2'

loop_
_atom_site_label
_atom_site_type_symbol
_atom_site_fract_x
_atom_site_fract_y
_atom_site_fract_z
_atom_site_U_iso_or_equiv
_atom_site_adp_type
_atom_site_occupancy
_atom_site_symmetry_multiplicity
_atom_site_calc_flag
_atom_site_refinement_flags
Cd1 Cd 0.5000 0.5000 0.43978(4) 0.0465(7) Uani 1 2 d S
Cd2 Cd 0.43963(4) 0.43963(4) 0.43963(4) 0.0711(11) Uani 1 3 d S
Cd3 Cd 0.55887(4) 0.44113(4) 0.44113(4) 0.0524(9) Uani 1 3 d S
Cd4 Cd 0.49909(4) 0.44128(3) 0.37894(3) 0.0593(6) Uani 1 1 d .
Cd5 Cd 0.57709(4) 0.41721(4) 0.36115(4) 0.0691(7) Uani 1 1 d .
Cd6 Cd 0.56384(4) 0.50086(5) 0.38151(4) 0.0595(6) Uani 1 1 d .
Cd7 Cd 0.64406(5) 0.35594(5) 0.35594(5) 0.1067(16) Uani 1 3 d S
O1 O 0.6701(5) 0.3299(5) 0.3299(5) 0.23(3) Uani 1 3 d S
S1 S 0.58911(12) 0.41089(12) 0.41089(12) 0.056(3) Uani 1 3 d S
S2 S 0.52773(14) 0.41219(14) 0.34566(14) 0.0643(19) Uani 1 1 d .
S3 S 0.60706(18) 0.3857(2) 0.33136(19) 0.105(3) Uani 1 1 d .
S4 S 0.46974(12) 0.46974(12) 0.46974(12) 0.045(3) Uani 1 3 d S
S5 S 0.59774(14) 0.46561(15) 0.36033(14) 0.068(2) Uani 1 1 d .
S6 S 0.59316(13) 0.53182(14) 0.41097(15) 0.064(2) Uani 1 1 d .
S7 S 0.53052(12) 0.47113(12) 0.40900(12) 0.0497(18) Uani 1 1 d .
S8 S 0.53155(13) 0.52735(14) 0.34973(14) 0.0623(19) Uani 1 1 d .
C11 C 0.5826(3) 0.36262(19) 0.3145(4) 0.137(15) Uiso 1 1 d GD
C12 C 0.5784(3) 0.3637(2) 0.2861(4) 0.50(9) Uani 1 1 d GD
C13 C 0.5574(3) 0.3482(2) 0.2741(4) 0.30(4) Uiso 1 1 d GD
C14 C 0.5406(4) 0.33157(19) 0.2905(4) 0.27(3) Uiso 1 1 d GD
C15 C 0.5449(4) 0.33047(19) 0.3189(4) 0.29(4) Uiso 1 1 d GD
C16 C 0.5659(4) 0.34600(19) 0.3309(4) 0.188(19) Uiso 1 1 d GD
C21 C 0.60949(18) 0.4757(2) 0.3261(3) 0.111(13) Uani 1 1 d GD
C22 C 0.61207(15) 0.4570(2) 0.3065(3) 0.160(19) Uani 1 1 d GD
C23 C 0.61608(17) 0.4627(2) 0.2803(3) 0.19(3) Uani 1 1 d GD
C24 C 0.61765(19) 0.4889(2) 0.2740(3) 0.16(2) Uani 1 1 d GD
C25 C 0.61540(19) 0.5106(2) 0.2908(3) 0.22(2) Uiso 1 1 d GD
C26 C 0.61139(18) 0.5008(2) 0.3163(3) 0.27(3) Uiso 1 1 d GD
C31 C 0.5512(3) 0.55343(19) 0.3305(3) 0.083(10) Uani 1 1 d GD
C32 C 0.5403(3) 0.55857(19) 0.3049(3) 0.18(2) Uani 1 1 d GD
C33 C 0.5551(3) 0.57670(19) 0.2889(4) 0.164(19) Uani 1 1 d GD
C34 C 0.5793(3) 0.58861(19) 0.2984(4) 0.17(2) Uani 1 1 d GD
C35 C 0.5887(3) 0.5823(2) 0.3249(4) 0.19(2) Uani 1 1 d GD
C36 C 0.5748(3) 0.5642(2) 0.3425(3) 0.151(19) Uani 1 1 d GD
C41 C 0.53044(18) 0.43206(19) 0.3150(2) 0.063(7) Uani 1 1 d GD
C42 C 0.52991(19) 0.4181(2) 0.2899(3) 0.157(19) Uani 1 1 d GD
C43 C 0.5306(2) 0.4368(2) 0.2673(2) 0.17(2) Uani 1 1 d GD
C44 C 0.5317(2) 0.4656(2) 0.2663(2) 0.104(12) Uani 1 1 d GD
C45 C 0.53233(15) 0.4783(2) 0.2922(2) 0.077(9) Uani 1 1 d GD
C46 C 0.53153(16) 0.46074(19) 0.3153(2) 0.063(7) Uani 1 1 d GD

loop_
_atom_site_aniso_label
_atom_site_aniso_U_11
_atom_site_aniso_U_22
_atom_site_aniso_U_33
_atom_site_aniso_U_23
_atom_site_aniso_U_13
_atom_site_aniso_U_12
Cd1 0.0462(14) 0.0501(14) 0.0432(13) 0.000 0.000 -0.0024(14)
Cd2 0.0711(11) 0.0711(11) 0.0711(11) -0.0127(11) -0.0127(11) -0.0127(11)
Cd3 0.0524(9) 0.0524(9) 0.0524(9) -0.0008(9) 0.0008(9) 0.0008(9)
Cd4 0.0582(12) 0.0686(13) 0.0512(11) -0.0122(9) -0.0036(12) 0.0051(12)
Cd5 0.0741(15) 0.0729(14) 0.0604(13) -0.0106(11) 0.0014(11) 0.0124(11)
Cd6 0.0602(12) 0.0639(12) 0.0545(11) 0.0048(12) 0.0079(9) 0.0037(12)
Cd7 0.1067(16) 0.1067(16) 0.1067(16) -0.0090(16) 0.0090(16) 0.0090(16)
O1 0.23(3) 0.23(3) 0.23(3) -0.08(2) 0.08(2) 0.08(2)
S1 0.056(3) 0.056(3) 0.056(3) -0.011(3) 0.011(3) 0.011(3)
S2 0.072(5) 0.068(5) 0.052(4) -0.012(3) 0.006(4) 0.006(4)
S3 0.091(6) 0.122(8) 0.102(6) -0.050(6) 0.006(5) 0.025(5)
S4 0.045(3) 0.045(3) 0.045(3) -0.001(3) -0.001(3) -0.001(3)
S5 0.069(5) 0.084(5) 0.053(4) -0.009(4) 0.004(4) 0.003(4)
S6 0.051(4) 0.069(5) 0.072(5) -0.011(4) 0.000(3) -0.001(4)
S7 0.052(4) 0.052(4) 0.045(4) -0.001(3) 0.005(3) 0.001(3)
S8 0.062(4) 0.074(5) 0.051(4) -0.001(3) 0.001(3) 0.004(4)
C12 0.37(10) 0.23(7) 0.9(2) 0.25(10) 0.47(12) 0.26(8)
C21 0.15(3) 0.09(2) 0.09(2) 0.06(2) 0.09(2) 0.05(2)
C22 0.28(5) 0.17(4) 0.032(19) -0.03(2) 0.06(3) -0.01(4)
C23 0.22(5) 0.14(4) 0.21(5) 0.06(4) -0.11(4) -0.06(4)
C24 0.16(4) 0.27(6) 0.045(19) -0.07(3) -0.03(2) 0.08(4)
C31 0.052(18) 0.08(2) 0.12(3) 0.028(19) 0.016(19) -0.002(15)
C32 0.17(4) 0.25(5) 0.12(3) 0.16(4) 0.05(3) 0.09(4)
C33 0.14(4) 0.18(5) 0.17(5) 0.06(4) -0.05(3) 0.02(3)
C34 0.29(7) 0.13(3) 0.08(3) 0.03(3) -0.01(4) -0.05(4)
C35 0.22(5) 0.11(4) 0.24(6) -0.01(4) -0.01(5) -0.02(4)
C36 0.13(3) 0.13(3) 0.19(5) 0.07(3) 0.08(3) 0.03(3)
C41 0.049(16) 0.078(19) 0.060(18) 0.005(15) 0.016(13) -0.008(14)
C42 0.22(5) 0.22(5) 0.024(17) -0.01(2) -0.01(2) 0.05(4)
C43 0.08(3) 0.37(7) 0.06(2) -0.08(4) -0.01(2) -0.04(3)
C44 0.10(3) 0.08(2) 0.14(3) 0.01(2) -0.03(2) -0.01(2)
C45 0.08(2) 0.10(2) 0.049(18) -0.012(17) -0.008(15) 0.018(18)
C46 0.063(17) 0.078(19) 0.046(16) 0.019(15) -0.009(13) -0.012(15)

loop_
_atom_type_symbol
_atom_type_description
_atom_type_scat_dispersion_real
_atom_type_scat_dispersion_imag
_atom_type_scat_source
C C 0.0033 0.0016 'International Tables Vol C Tables 4.2.6.8 and 6.1.1.4'
H H 0.0000 0.0000 'International Tables Vol C Tables 4.2.6.8 and 6.1.1.4'
N N 0.0061 0.0033 'International Tables Vol C Tables 4.2.6.8 and 6.1.1.4'
S S 0.1246 0.1234 'International Tables Vol C Tables 4.2.6.8 and 6.1.1.4'
Cd Cd -0.8075 1.2024 'International Tables Vol C Tables 4.2.6.8 and 6.1.1.4'
O O 0.0106 0.0060 'International Tables Vol C Tables 4.2.6.8 and 6.1.1.4'

loop_
_geom_angle_atom_site_label_1
_geom_angle_atom_site_label_2
_geom_angle_atom_site_label_3
_geom_angle
_geom_angle_site_symmetry_1
_geom_angle_site_symmetry_3
S7 Cd1 S7 107.5(3) 2_665 .
S7 Cd1 S4 108.70(17) 2_665 .
S7 Cd1 S4 110.93(17) . .
S7 Cd1 S4 110.93(17) 2_665 2_665
S7 Cd1 S4 108.71(17) . 2_665
S4 Cd1 S4 110.0(4) . 2_665
S6 Cd2 S6 107.5(2) 10_656 2_665
S6 Cd2 S6 107.5(2) 10_656 6_566
S6 Cd2 S6 107.5(2) 2_665 6_566
S6 Cd2 S4 111.40(18) 10_656 .
S6 Cd2 S4 111.40(18) 2_665 .
S6 Cd2 S4 111.40(18) 6_566 .
S7 Cd3 S7 111.99(13) . 7_665
S7 Cd3 S7 111.99(13) . 10_656
S7 Cd3 S7 111.98(13) 7_665 10_656
S7 Cd3 S1 106.82(15) . .
S7 Cd3 S1 106.83(15) 7_665 .
S7 Cd3 S1 106.83(15) 10_656 .
S6 Cd4 S2 110.1(2) 10_656 .
S6 Cd4 S8 107.6(2) 10_656 2_665
S2 Cd4 S8 107.1(2) . 2_665
S6 Cd4 S7 112.5(2) 10_656 .
S2 Cd4 S7 110.4(2) . .
S8 Cd4 S7 109.0(2) 2_665 .
S1 Cd5 S2 119.8(2) . .
S1 Cd5 S5 92.08(18) . .
S2 Cd5 S5 117.2(2) . .
S1 Cd5 S3 109.8(3) . .
S2 Cd5 S3 108.3(3) . .
S5 Cd5 S3 108.5(3) . .
S6 Cd6 S7 113.6(2) . .
S6 Cd6 S8 113.0(2) . .
S7 Cd6 S8 102.3(2) . .
S6 Cd6 S5 105.2(2) . .
S7 Cd6 S5 103.7(2) . .
S8 Cd6 S5 119.0(2) . .
O1 Cd7 S3 117.1(2) . 7_665
O1 Cd7 S3 117.1(2) . .
S3 Cd7 S3 100.9(3) 7_665 .
O1 Cd7 S3 117.1(2) . 10_656
S3 Cd7 S3 100.9(3) 7_665 10_656
S3 Cd7 S3 100.9(3) . 10_656
Cd5 S1 Cd5 108.3(2) 7_665 .
Cd5 S1 Cd5 108.3(2) 7_665 10_656
Cd5 S1 Cd5 108.3(2) . 10_656
Cd5 S1 Cd3 110.6(2) 7_665 .
Cd5 S1 Cd3 110.6(2) . .
Cd5 S1 Cd3 110.6(2) 10_656 .
C41 S2 Cd5 97.3(4) . .
C41 S2 Cd4 105.7(4) . .
Cd5 S2 Cd4 105.9(2) . .
C11 S3 Cd5 104.5(6) . .
C11 S3 Cd7 108.2(5) . .
Cd5 S3 Cd7 117.8(4) . .
Cd2 S4 Cd1 109.7(2) . 9
Cd2 S4 Cd1 109.7(2) . .
Cd1 S4 Cd1 109.2(2) 9 .
Cd2 S4 Cd1 109.7(2) . 5
Cd1 S4 Cd1 109.2(2) 9 5
Cd1 S4 Cd1 109.2(2) . 5
C21 S5 Cd5 112.6(4) . .
C21 S5 Cd6 112.5(5) . .
Cd5 S5 Cd6 110.6(3) . .
Cd4 S6 Cd6 106.4(3) 7_665 .
Cd4 S6 Cd2 110.3(3) 7_665 2_665
Cd6 S6 Cd2 106.5(2) . 2_665
Cd1 S7 Cd3 105.8(2) . .
Cd1 S7 Cd6 111.6(2) . .
Cd3 S7 Cd6 107.6(2) . .
Cd1 S7 Cd4 107.5(2) . .
Cd3 S7 Cd4 110.4(2) . .
Cd6 S7 Cd4 113.6(2) . .
C31 S8 Cd6 109.6(5) . .
C31 S8 Cd4 99.9(4) . 2_665
Cd6 S8 Cd4 108.8(3) . 2_665
C12 C11 C16 120.0 . .
C12 C11 S3 121.0(6) . .
C16 C11 S3 118.6(7) . .
C13 C12 C11 120.0 . .
C14 C13 C12 120.0 . .
C13 C14 C15 120.0 . .
C14 C15 C16 120.0 . .
C15 C16 C11 120.0 . .
C26 C21 C22 111.9 . .
C26 C21 S5 127.0(5) . .
C22 C21 S5 119.9(4) . .
C23 C22 C21 124.2 . .
C24 C23 C22 116.0 . .
C23 C24 C25 128.2 . .
C24 C25 C26 107.3 . .
C21 C26 C25 132.3 . .
C32 C31 C36 128.9 . .
C32 C31 S8 112.7(6) . .
C36 C31 S8 118.4(6) . .
C31 C32 C33 115.3 . .
C32 C33 C34 121.4 . .
C33 C34 C35 119.4 . .
C34 C35 C36 122.7 . .
C31 C36 C35 112.3 . .
C46 C41 C42 119.7 . .
C46 C41 S2 122.4(5) . .
C42 C41 S2 117.8(5) . .
C41 C42 C43 111.2 . .
C44 C43 C42 131.7 . .
C43 C44 C45 114.1 . .
C44 C45 C46 116.5 . .
C41 C46 C45 126.8 . .

loop_
_geom_bond_atom_site_label_1
_geom_bond_atom_site_label_2
_geom_bond_distance
_geom_bond_site_symmetry_2
Cd1 S7 2.518(6) 2_665
Cd1 S7 2.518(6) .
Cd1 S4 2.525(4) .
Cd1 S4 2.525(4) 2_665
Cd2 S6 2.517(6) 10_656
Cd2 S6 2.517(6) 2_665
Cd2 S6 2.517(6) 6_566
Cd2 S4 2.521(10) .
Cd3 S7 2.529(6) .
Cd3 S7 2.529(6) 7_665
Cd3 S7 2.529(6) 10_656
Cd3 S1 2.532(11) .
Cd4 S6 2.490(7) 10_656
Cd4 S2 2.546(7) .
Cd4 S8 2.548(7) 2_665
Cd4 S7 2.550(6) .
Cd5 S1 2.493(4) .
Cd5 S2 2.513(7) .
Cd5 S5 2.544(8) .
Cd5 S3 2.547(8) .
Cd6 S6 2.506(7) .
Cd6 S7 2.535(6) .
Cd6 S8 2.537(7) .
Cd6 S5 2.576(7) .
Cd7 O1 2.18(4) .
Cd7 S3 2.585(9) 7_665
Cd7 S3 2.586(9) .
Cd7 S3 2.586(9) 10_656
S1 Cd5 2.493(4) 7_665
S1 Cd5 2.493(4) 10_656
S2 C41 1.773(13) .
S3 C11 1.819(17) .
S4 Cd1 2.525(4) 9
S4 Cd1 2.525(4) 5
S5 C21 1.816(15) .
S6 Cd4 2.490(7) 7_665
S6 Cd2 2.518(6) 2_665
S8 C31 1.831(14) .
S8 Cd4 2.548(7) 2_665
C11 C12 1.3900 .
C11 C16 1.3900 .
C12 C13 1.3900 .
C13 C14 1.3900 .
C14 C15 1.3900 .
C15 C16 1.3900 .
C21 C26 1.3060 .
C21 C22 1.3169 .
C22 C23 1.3149 .
C23 C24 1.3039 .
C24 C25 1.3294 .
C25 C26 1.3362 .
C31 C32 1.3668 .
C31 C36 1.3810 .
C32 C33 1.3713 .
C33 C34 1.3793 .
C34 C35 1.3941 .
C35 C36 1.3964 .
C41 C46 1.3876 .
C41 C42 1.3877 .
C42 C43 1.4184 .
C43 C44 1.3947 .
C44 C45 1.3977 .
C45 C46 1.4011 .
